data_7003218
loop_
_publ_author_name
'Bielsa, Raquel'
'Navarro, Rafael'
'Soler, Tatiana'
'Urriolabeitia, Esteban P.'

_publ_section_title
;
 Orthopalladation of iminophosphoranes: synthesis, structure and study
 of stability
;
_journal_issue 9
_journal_name_full 'Dalton Transactions'
_journal_page_first 1203
_journal_page_last 1214
_journal_paper_doi 10.1039/b714485g
_journal_year 2008
_chemical_formula_moiety 'C27 H27 N3 O P Pd, Cl O4'
_chemical_formula_sum 'C27 H27 Cl N3 O5 P Pd'
_chemical_formula_weight 646.34
_chemical_name_systematic
;
?
;
_space_group_IT_number 14
_symmetry_cell_setting monoclinic
_symmetry_space_group_name_Hall '-P 2ybc'
_symmetry_space_group_name_H-M 'P 1 21/c 1'
_atom_sites_solution_hydrogens geom
_atom_sites_solution_primary direct
_atom_sites_solution_secondary difmap
_audit_creation_method SHELXL-97
_cell_angle_alpha 90.00
_cell_angle_beta 106.6200(10)
_cell_angle_gamma 90.00
_cell_formula_units_Z 4
_cell_length_a 13.1099(11)
_cell_length_b 13.2935(11)
_cell_length_c 16.0085(13)
_cell_measurement_reflns_used 3529
_cell_measurement_temperature 100(1)
_cell_measurement_theta_max 27.09
_cell_measurement_theta_min 2.23
_cell_volume 2673.4(4)
_computing_cell_refinement 'Bruker SMART V5.624'
_computing_data_collection 'Bruker SMART V5.624'
_computing_data_reduction 'Bruker SAINT V6.02A'
_computing_molecular_graphics 'SHELXTL Rel. 5.05/V (Siemens, 1996)'
_computing_publication_material 'SHELX-97 (Sheldrick, 1997)'
_computing_structure_refinement 'SHELXL-97 (Sheldrick, 1997)'
_computing_structure_solution 'SIR92 (Altomare et al., 1993)'
_diffrn_ambient_temperature 100(1)
_diffrn_measured_fraction_theta_full 0.999
_diffrn_measured_fraction_theta_max 0.990
_diffrn_measurement_device_type 'CCD area detector'
_diffrn_measurement_method 'phi and omega scans'
_diffrn_radiation_monochromator graphite
_diffrn_radiation_source 'normal-focus sealed tube'
_diffrn_radiation_type MoK\a
_diffrn_radiation_wavelength 0.71073
_diffrn_reflns_av_R_equivalents 0.0497
_diffrn_reflns_av_sigmaI/netI 0.0616
_diffrn_reflns_limit_h_max 17
_diffrn_reflns_limit_h_min -16
_diffrn_reflns_limit_k_max 17
_diffrn_reflns_limit_k_min -16
_diffrn_reflns_limit_l_max 20
_diffrn_reflns_limit_l_min -20
_diffrn_reflns_number 17019
_diffrn_reflns_theta_full 25.00
_diffrn_reflns_theta_max 27.56
_diffrn_reflns_theta_min 2.23
_exptl_absorpt_coefficient_mu 0.897
_exptl_absorpt_correction_T_max 0.9224
_exptl_absorpt_correction_T_min 0.7984
_exptl_absorpt_correction_type multi-scan
_exptl_absorpt_process_details 'Bruker/Siemens SADABS V2.03'
_exptl_crystal_colour yellow
_exptl_crystal_density_diffrn 1.606
_exptl_crystal_density_method 'not measured'
_exptl_crystal_description block
_exptl_crystal_F_000 1312
_exptl_crystal_size_max 0.13
_exptl_crystal_size_mid 0.10
_exptl_crystal_size_min 0.09
_refine_diff_density_max 0.758
_refine_diff_density_min -0.429
_refine_diff_density_rms 0.109
_refine_ls_extinction_method none
_refine_ls_goodness_of_fit_ref 1.010
_refine_ls_hydrogen_treatment constr
_refine_ls_matrix_type full
_refine_ls_number_parameters 345
_refine_ls_number_reflns 6119
_refine_ls_number_restraints 0
_refine_ls_restrained_S_all 1.010
_refine_ls_R_factor_all 0.0625
_refine_ls_R_factor_gt 0.0418
_refine_ls_shift/su_max 0.001
_refine_ls_shift/su_mean 0.000
_refine_ls_structure_factor_coef Fsqd
_refine_ls_weighting_details 'calc w=1/[\s^2^(Fo^2^)+(0.0442P)^2^+1.2381P] where P=(Fo^2^+2Fc^2^)/3'
_refine_ls_weighting_scheme calc
_refine_ls_wR_factor_gt 0.0888
_refine_ls_wR_factor_ref 0.0971
_reflns_number_gt 4746
_reflns_number_total 6119
_reflns_threshold_expression I>2\s(I)
_cod_data_source_file b714485g.txt
_cod_data_source_block 7b
_cod_original_cell_volume 2673.3(4)
_cod_original_sg_symbol_H-M 'P 21/c'
_cod_database_code 7003218

loop_
_symmetry_equiv_pos_as_xyz
'x, y, z'
'-x, y+1/2, -z+1/2'
'-x, -y, -z'
'x, -y-1/2, z-1/2'

loop_
_atom_site_label
_atom_site_type_symbol
_atom_site_fract_x
_atom_site_fract_y
_atom_site_fract_z
_atom_site_U_iso_or_equiv
_atom_site_adp_type
_atom_site_occupancy
_atom_site_symmetry_multiplicity
_atom_site_calc_flag
_atom_site_refinement_flags
_atom_site_disorder_assembly
_atom_site_disorder_group
Pd1 Pd 0.31769(2) 0.10602(2) 0.602117(16) 0.01431(8) Uani 1 1 d . . .
C1 C 0.4307(3) 0.1483(3) 0.5505(2) 0.0183(7) Uani 1 1 d . . .
C2 C 0.5379(3) 0.1249(3) 0.5785(2) 0.0259(9) Uani 1 1 d . . .
H2 H 0.5629 0.0828 0.6264 0.031 Uiso 1 1 calc R . .
C3 C 0.6089(3) 0.1626(3) 0.5368(3) 0.0319(10) Uani 1 1 d . . .
H3 H 0.6804 0.1453 0.5574 0.038 Uiso 1 1 calc R . .
C4 C 0.5759(3) 0.2252(3) 0.4654(2) 0.0278(9) Uani 1 1 d . . .
H4 H 0.6245 0.2510 0.4386 0.033 Uiso 1 1 calc R . .
C5 C 0.4700(3) 0.2485(3) 0.4349(2) 0.0234(8) Uani 1 1 d . . .
H5 H 0.4462 0.2900 0.3864 0.028 Uiso 1 1 calc R . .
C6 C 0.3974(3) 0.2108(3) 0.4758(2) 0.0162(7) Uani 1 1 d . . .
P1 P 0.25891(7) 0.23809(7) 0.43809(6) 0.01409(19) Uani 1 1 d . . .
C7 C 0.2027(3) 0.1858(2) 0.3316(2) 0.0152(7) Uani 1 1 d . . .
C8 C 0.2537(3) 0.1081(3) 0.3013(2) 0.0194(7) Uani 1 1 d . . .
H8 H 0.3220 0.0885 0.3328 0.023 Uiso 1 1 calc R . .
C9 C 0.2017(3) 0.0595(3) 0.2233(2) 0.0221(8) Uani 1 1 d . . .
H9 H 0.2352 0.0074 0.2027 0.027 Uiso 1 1 calc R . .
C10 C 0.0999(3) 0.0893(3) 0.1768(2) 0.0227(8) Uani 1 1 d . . .
H10 H 0.0650 0.0566 0.1252 0.027 Uiso 1 1 calc R . .
C11 C 0.0506(3) 0.1663(3) 0.2062(2) 0.0208(8) Uani 1 1 d . . .
H11 H -0.0175 0.1859 0.1743 0.025 Uiso 1 1 calc R . .
C12 C 0.1010(3) 0.2158(3) 0.2835(2) 0.0173(7) Uani 1 1 d . . .
H12 H 0.0671 0.2685 0.3030 0.021 Uiso 1 1 calc R . .
C13 C 0.2351(3) 0.3710(2) 0.4276(2) 0.0144(7) Uani 1 1 d . . .
C14 C 0.2378(3) 0.4240(3) 0.3531(2) 0.0204(8) Uani 1 1 d . . .
H14 H 0.2483 0.3897 0.3056 0.024 Uiso 1 1 calc R . .
C15 C 0.2249(3) 0.5268(3) 0.3496(3) 0.0260(9) Uani 1 1 d . . .
H15 H 0.2266 0.5619 0.2998 0.031 Uiso 1 1 calc R . .
C16 C 0.2095(3) 0.5781(3) 0.4206(3) 0.0269(9) Uani 1 1 d . . .
H16 H 0.2027 0.6478 0.4187 0.032 Uiso 1 1 calc R . .
C17 C 0.2040(3) 0.5271(3) 0.4928(3) 0.0283(9) Uani 1 1 d . . .
H17 H 0.1911 0.5617 0.5392 0.034 Uiso 1 1 calc R . .
C18 C 0.2178(3) 0.4233(3) 0.4973(2) 0.0209(8) Uani 1 1 d . . .
H18 H 0.2153 0.3888 0.5473 0.025 Uiso 1 1 calc R . .
N1 N 0.2156(2) 0.1882(2) 0.51219(18) 0.0176(6) Uani 1 1 d . . .
C19 C 0.1040(3) 0.1807(3) 0.5094(2) 0.0177(7) Uani 1 1 d . . .
H19A H 0.0634 0.1523 0.4541 0.021 Uiso 1 1 calc R . .
H19B H 0.0760 0.2471 0.5150 0.021 Uiso 1 1 calc R . .
C20 C 0.0942(3) 0.1134(3) 0.5842(2) 0.0148(7) Uani 1 1 d . . .
O1 O 0.17572(19) 0.07560(18) 0.63565(15) 0.0184(5) Uani 1 1 d . . .
N2 N -0.0009(2) 0.0945(2) 0.59253(18) 0.0174(6) Uani 1 1 d . . .
C21 C -0.0112(3) 0.0310(3) 0.6643(2) 0.0234(8) Uani 1 1 d . . .
H21A H 0.0448 -0.0181 0.6778 0.035 Uiso 1 1 calc R . .
H21B H -0.0789 -0.0024 0.6475 0.035 Uiso 1 1 calc R . .
H21C H -0.0062 0.0720 0.7147 0.035 Uiso 1 1 calc R . .
C22 C -0.1003(3) 0.1371(3) 0.5368(2) 0.0251(9) Uani 1 1 d . . .
H22A H -0.0847 0.1821 0.4952 0.038 Uiso 1 1 calc R . .
H22B H -0.1361 0.1733 0.5721 0.038 Uiso 1 1 calc R . .
H22C H -0.1454 0.0838 0.5065 0.038 Uiso 1 1 calc R . .
N3 N 0.4127(2) 0.0230(2) 0.70109(19) 0.0185(6) Uani 1 1 d . . .
C23 C 0.3873(3) -0.0738(3) 0.7093(2) 0.0225(8) Uani 1 1 d . . .
H23 H 0.3329 -0.1027 0.6652 0.027 Uiso 1 1 calc R . .
C24 C 0.4386(3) -0.1324(3) 0.7803(3) 0.0290(9) Uani 1 1 d . . .
H24 H 0.4192 -0.1992 0.7841 0.035 Uiso 1 1 calc R . .
C25 C 0.5187(3) -0.0893(3) 0.8449(3) 0.0319(10) Uani 1 1 d . . .
H25 H 0.5541 -0.1266 0.8937 0.038 Uiso 1 1 calc R . .
C26 C 0.5463(3) 0.0095(3) 0.8373(3) 0.0291(9) Uani 1 1 d . . .
H26 H 0.6008 0.0396 0.8804 0.035 Uiso 1 1 calc R . .
C27 C 0.4918(3) 0.0628(3) 0.7647(2) 0.0226(8) Uani 1 1 d . . .
H27 H 0.5108 0.1294 0.7595 0.027 Uiso 1 1 calc R . .
Cl1 Cl 0.82865(7) 0.28225(7) 0.30982(5) 0.01977(19) Uani 1 1 d . . .
O2 O 0.8241(2) 0.2994(2) 0.22077(17) 0.0366(7) Uani 1 1 d . . .
O3 O 0.7297(2) 0.3115(2) 0.32429(19) 0.0334(7) Uani 1 1 d . . .
O4 O 0.9140(2) 0.3396(2) 0.36613(18) 0.0306(7) Uani 1 1 d . . .
O5 O 0.8477(2) 0.1772(2) 0.32924(17) 0.0320(7) Uani 1 1 d . . .

loop_
_atom_site_aniso_label
_atom_site_aniso_U_11
_atom_site_aniso_U_22
_atom_site_aniso_U_33
_atom_site_aniso_U_23
_atom_site_aniso_U_13
_atom_site_aniso_U_12
Pd1 0.01199(13) 0.01751(14) 0.01333(13) 0.00311(11) 0.00344(9) 0.00194(11)
C1 0.0178(18) 0.0222(19) 0.0161(17) -0.0021(15) 0.0068(14) -0.0015(15)
C2 0.020(2) 0.035(2) 0.0225(19) 0.0066(17) 0.0055(15) 0.0052(16)
C3 0.015(2) 0.051(3) 0.031(2) 0.001(2) 0.0087(16) 0.0057(18)
C4 0.0182(19) 0.042(2) 0.026(2) -0.0009(18) 0.0108(16) -0.0094(17)
C5 0.024(2) 0.030(2) 0.0183(18) 0.0007(16) 0.0096(15) -0.0013(16)
C6 0.0143(17) 0.0183(18) 0.0169(17) -0.0029(14) 0.0058(14) -0.0001(13)
P1 0.0145(4) 0.0160(4) 0.0124(4) 0.0007(3) 0.0049(3) -0.0001(3)
C7 0.0176(17) 0.0135(17) 0.0159(16) -0.0016(14) 0.0073(14) -0.0028(14)
C8 0.0184(18) 0.0203(18) 0.0208(17) 0.0029(15) 0.0074(14) -0.0013(15)
C9 0.0213(19) 0.0209(19) 0.028(2) -0.0049(16) 0.0126(16) 0.0003(15)
C10 0.027(2) 0.027(2) 0.0156(17) -0.0042(15) 0.0076(15) -0.0098(16)
C11 0.0195(19) 0.021(2) 0.0183(18) 0.0047(15) -0.0006(14) -0.0036(15)
C12 0.0186(18) 0.0158(18) 0.0183(17) 0.0020(14) 0.0067(14) -0.0020(14)
C13 0.0141(17) 0.0131(17) 0.0155(16) -0.0002(13) 0.0037(13) 0.0011(13)
C14 0.0227(19) 0.0203(19) 0.0179(17) -0.0005(15) 0.0054(15) -0.0020(15)
C15 0.025(2) 0.022(2) 0.028(2) 0.0082(17) 0.0034(16) -0.0036(16)
C16 0.024(2) 0.0145(18) 0.034(2) 0.0002(16) -0.0037(17) 0.0010(15)
C17 0.027(2) 0.031(2) 0.024(2) -0.0159(18) 0.0030(16) 0.0016(17)
C18 0.0224(19) 0.025(2) 0.0145(17) -0.0021(15) 0.0037(14) -0.0009(15)
N1 0.0126(14) 0.0245(16) 0.0159(14) 0.0086(13) 0.0045(11) 0.0042(12)
C19 0.0186(18) 0.0229(19) 0.0137(16) 0.0020(15) 0.0079(14) 0.0026(15)
C20 0.0173(17) 0.0134(17) 0.0150(16) -0.0041(14) 0.0069(13) -0.0001(14)
O1 0.0153(13) 0.0223(13) 0.0182(12) 0.0059(10) 0.0057(10) 0.0022(10)
N2 0.0170(15) 0.0195(16) 0.0164(14) 0.0001(12) 0.0060(12) -0.0012(12)
C21 0.024(2) 0.023(2) 0.0253(19) 0.0021(16) 0.0098(16) -0.0035(16)
C22 0.0128(18) 0.038(2) 0.0228(19) 0.0038(17) 0.0020(15) 0.0041(16)
N3 0.0147(15) 0.0225(16) 0.0186(15) 0.0033(13) 0.0054(12) 0.0023(12)
C23 0.0198(19) 0.023(2) 0.0221(19) 0.0009(16) 0.0021(15) -0.0005(15)
C24 0.031(2) 0.024(2) 0.032(2) 0.0093(17) 0.0090(18) 0.0041(17)
C25 0.028(2) 0.039(3) 0.023(2) 0.0145(19) 0.0000(17) 0.0073(19)
C26 0.022(2) 0.033(2) 0.026(2) 0.0019(18) -0.0023(16) 0.0005(17)
C27 0.0191(19) 0.022(2) 0.0250(19) 0.0029(16) 0.0039(15) -0.0008(15)
Cl1 0.0224(5) 0.0199(4) 0.0174(4) -0.0013(3) 0.0064(3) 0.0004(3)
O2 0.0478(19) 0.0439(19) 0.0194(14) 0.0064(13) 0.0119(13) 0.0042(15)
O3 0.0246(15) 0.0359(17) 0.0432(17) -0.0107(14) 0.0156(13) -0.0020(13)
O4 0.0244(15) 0.0282(16) 0.0358(16) -0.0079(13) 0.0031(12) -0.0007(12)
O5 0.0462(18) 0.0202(15) 0.0278(15) 0.0012(12) 0.0076(13) 0.0026(13)

loop_
_atom_type_symbol
_atom_type_description
_atom_type_scat_dispersion_real
_atom_type_scat_dispersion_imag
_atom_type_scat_source
C C 0.0033 0.0016 'International Tables Vol C Tables 4.2.6.8 and 6.1.1.4'
H H 0.0000 0.0000 'International Tables Vol C Tables 4.2.6.8 and 6.1.1.4'
N N 0.0061 0.0033 'International Tables Vol C Tables 4.2.6.8 and 6.1.1.4'
O O 0.0106 0.0060 'International Tables Vol C Tables 4.2.6.8 and 6.1.1.4'
P P 0.1023 0.0942 'International Tables Vol C Tables 4.2.6.8 and 6.1.1.4'
Cl Cl 0.1484 0.1585 'International Tables Vol C Tables 4.2.6.8 and 6.1.1.4'
Pd Pd -0.9988 1.0072 'International Tables Vol C Tables 4.2.6.8 and 6.1.1.4'

loop_
_geom_angle_atom_site_label_1
_geom_angle_atom_site_label_2
_geom_angle_atom_site_label_3
_geom_angle
_geom_angle_site_symmetry_1
_geom_angle_site_symmetry_3
_geom_angle_publ_flag
C1 Pd1 N1 88.33(13) . . ?
C1 Pd1 N3 96.59(13) . . ?
N1 Pd1 N3 174.68(11) . . ?
C1 Pd1 O1 168.46(12) . . ?
N1 Pd1 O1 80.22(10) . . ?
N3 Pd1 O1 94.91(10) . . ?
C2 C1 C6 116.4(3) . . ?
C2 C1 Pd1 127.9(3) . . ?
C6 C1 Pd1 115.6(2) . . ?
C1 C2 C3 121.5(4) . . ?
C1 C2 H2 119.2 . . ?
C3 C2 H2 119.2 . . ?
C4 C3 C2 121.5(4) . . ?
C4 C3 H3 119.2 . . ?
C2 C3 H3 119.2 . . ?
C5 C4 C3 118.5(3) . . ?
C5 C4 H4 120.7 . . ?
C3 C4 H4 120.7 . . ?
C4 C5 C6 120.7(4) . . ?
C4 C5 H5 119.7 . . ?
C6 C5 H5 119.7 . . ?
C5 C6 C1 121.3(3) . . ?
C5 C6 P1 122.4(3) . . ?
C1 C6 P1 116.3(3) . . ?
N1 P1 C6 102.03(15) . . ?
N1 P1 C7 114.08(16) . . ?
C6 P1 C7 110.21(16) . . ?
N1 P1 C13 112.92(16) . . ?
C6 P1 C13 111.44(16) . . ?
C7 P1 C13 106.25(16) . . ?
C8 C7 C12 120.0(3) . . ?
C8 C7 P1 120.7(3) . . ?
C12 C7 P1 118.8(3) . . ?
C7 C8 C9 119.6(3) . . ?
C7 C8 H8 120.2 . . ?
C9 C8 H8 120.2 . . ?
C10 C9 C8 119.7(3) . . ?
C10 C9 H9 120.1 . . ?
C8 C9 H9 120.1 . . ?
C11 C10 C9 120.5(3) . . ?
C11 C10 H10 119.8 . . ?
C9 C10 H10 119.8 . . ?
C10 C11 C12 120.7(3) . . ?
C10 C11 H11 119.6 . . ?
C12 C11 H11 119.6 . . ?
C11 C12 C7 119.5(3) . . ?
C11 C12 H12 120.3 . . ?
C7 C12 H12 120.3 . . ?
C18 C13 C14 119.0(3) . . ?
C18 C13 P1 118.8(3) . . ?
C14 C13 P1 122.1(3) . . ?
C15 C14 C13 120.2(3) . . ?
C15 C14 H14 119.9 . . ?
C13 C14 H14 119.9 . . ?
C14 C15 C16 120.0(4) . . ?
C14 C15 H15 120.0 . . ?
C16 C15 H15 120.0 . . ?
C17 C16 C15 120.4(4) . . ?
C17 C16 H16 119.8 . . ?
C15 C16 H16 119.8 . . ?
C16 C17 C18 120.1(4) . . ?
C16 C17 H17 119.9 . . ?
C18 C17 H17 119.9 . . ?
C13 C18 C17 120.2(3) . . ?
C13 C18 H18 119.9 . . ?
C17 C18 H18 119.9 . . ?
C19 N1 P1 125.0(2) . . ?
C19 N1 Pd1 116.6(2) . . ?
P1 N1 Pd1 117.20(16) . . ?
N1 C19 C20 109.0(3) . . ?
N1 C19 H19A 109.9 . . ?
C20 C19 H19A 109.9 . . ?
N1 C19 H19B 109.9 . . ?
C20 C19 H19B 109.9 . . ?
H19A C19 H19B 108.3 . . ?
O1 C20 N2 120.8(3) . . ?
O1 C20 C19 120.2(3) . . ?
N2 C20 C19 119.1(3) . . ?
C20 O1 Pd1 113.8(2) . . ?
C20 N2 C21 119.6(3) . . ?
C20 N2 C22 124.6(3) . . ?
C21 N2 C22 115.8(3) . . ?
N2 C21 H21A 109.5 . . ?
N2 C21 H21B 109.5 . . ?
H21A C21 H21B 109.5 . . ?
N2 C21 H21C 109.5 . . ?
H21A C21 H21C 109.5 . . ?
H21B C21 H21C 109.5 . . ?
N2 C22 H22A 109.5 . . ?
N2 C22 H22B 109.5 . . ?
H22A C22 H22B 109.5 . . ?
N2 C22 H22C 109.5 . . ?
H22A C22 H22C 109.5 . . ?
H22B C22 H22C 109.5 . . ?
C27 N3 C23 117.6(3) . . ?
C27 N3 Pd1 123.1(3) . . ?
C23 N3 Pd1 118.7(2) . . ?
N3 C23 C24 122.9(4) . . ?
N3 C23 H23 118.6 . . ?
C24 C23 H23 118.6 . . ?
C25 C24 C23 118.2(4) . . ?
C25 C24 H24 120.9 . . ?
C23 C24 H24 120.9 . . ?
C24 C25 C26 119.7(4) . . ?
C24 C25 H25 120.1 . . ?
C26 C25 H25 120.1 . . ?
C27 C26 C25 118.7(4) . . ?
C27 C26 H26 120.6 . . ?
C25 C26 H26 120.6 . . ?
N3 C27 C26 122.9(4) . . ?
N3 C27 H27 118.6 . . ?
C26 C27 H27 118.6 . . ?
O2 Cl1 O3 109.65(18) . . ?
O2 Cl1 O5 109.05(17) . . ?
O3 Cl1 O5 109.72(18) . . ?
O2 Cl1 O4 110.09(18) . . ?
O3 Cl1 O4 109.42(16) . . ?
O5 Cl1 O4 108.90(17) . . ?

loop_
_geom_bond_atom_site_label_1
_geom_bond_atom_site_label_2
_geom_bond_distance
_geom_bond_site_symmetry_2
_geom_bond_publ_flag
Pd1 C1 1.974(3) . ?
Pd1 N1 1.988(3) . ?
Pd1 N3 2.037(3) . ?
Pd1 O1 2.118(2) . ?
C1 C2 1.383(5) . ?
C1 C6 1.419(5) . ?
C2 C3 1.384(5) . ?
C2 H2 0.9300 . ?
C3 C4 1.380(6) . ?
C3 H3 0.9300 . ?
C4 C5 1.370(5) . ?
C4 H4 0.9300 . ?
C5 C6 1.392(5) . ?
C5 H5 0.9300 . ?
C6 P1 1.780(3) . ?
P1 N1 1.599(3) . ?
P1 C7 1.794(3) . ?
P1 C13 1.794(3) . ?
C7 C8 1.391(5) . ?
C7 C12 1.393(5) . ?
C8 C9 1.398(5) . ?
C8 H8 0.9300 . ?
C9 C10 1.387(5) . ?
C9 H9 0.9300 . ?
C10 C11 1.365(5) . ?
C10 H10 0.9300 . ?
C11 C12 1.390(5) . ?
C11 H11 0.9300 . ?
C12 H12 0.9300 . ?
C13 C18 1.388(5) . ?
C13 C14 1.394(5) . ?
C14 C15 1.376(5) . ?
C14 H14 0.9300 . ?
C15 C16 1.388(6) . ?
C15 H15 0.9300 . ?
C16 C17 1.360(6) . ?
C16 H16 0.9300 . ?
C17 C18 1.391(5) . ?
C17 H17 0.9300 . ?
C18 H18 0.9300 . ?
N1 C19 1.454(4) . ?
C19 C20 1.530(5) . ?
C19 H19A 0.9700 . ?
C19 H19B 0.9700 . ?
C20 O1 1.253(4) . ?
C20 N2 1.316(4) . ?
N2 C21 1.462(4) . ?
N2 C22 1.467(4) . ?
C21 H21A 0.9600 . ?
C21 H21B 0.9600 . ?
C21 H21C 0.9600 . ?
C22 H22A 0.9600 . ?
C22 H22B 0.9600 . ?
C22 H22C 0.9600 . ?
N3 C27 1.337(5) . ?
N3 C23 1.345(5) . ?
C23 C24 1.384(5) . ?
C23 H23 0.9300 . ?
C24 C25 1.371(6) . ?
C24 H24 0.9300 . ?
C25 C26 1.378(6) . ?
C25 H25 0.9300 . ?
C26 C27 1.374(5) . ?
C26 H26 0.9300 . ?
C27 H27 0.9300 . ?
Cl1 O2 1.428(3) . ?
Cl1 O3 1.436(3) . ?
Cl1 O5 1.437(3) . ?
Cl1 O4 1.439(3) . ?
